data_7126006
loop_
_publ_author_name
'Fellowes, Thomas'
'Harris, Benjamin L.'
'White, Jonathan M.'

_publ_section_title
;
 Experimental evidence of chalcogen bonding at oxygen.
;
_journal_issue 22
_journal_name_full 'Chemical communications (Cambridge, England)'
_journal_page_first 3313
_journal_page_last 3316
_journal_paper_doi 10.1039/c9cc09896h
_journal_volume 56
_journal_year 2020
_chemical_formula_moiety 'C9 H9 N3 O5'
_chemical_formula_sum 'C9 H9 N3 O5'
_chemical_formula_weight 239.19
_space_group_crystal_system orthorhombic
_space_group_IT_number 19
_space_group_name_Hall 'P 2ac 2ab'
_space_group_name_H-M_alt 'P 21 21 21'
_atom_sites_solution_hydrogens geom
_atom_sites_solution_primary dual
_audit_creation_date 2020-01-24
_audit_creation_method
;
Olex2 1.3
(compiled Nov 21 2019 18:26:39 for OlexSys, GUI svn.r6003)
;
_audit_update_record
;
2020-01-30 deposited with the CCDC.	2020-02-12 downloaded from the CCDC.
;
_cell_angle_alpha 90
_cell_angle_beta 90
_cell_angle_gamma 90
_cell_formula_units_Z 4
_cell_length_a 5.49110(10)
_cell_length_b 10.5173(2)
_cell_length_c 18.2619(3)
_cell_measurement_reflns_used 13003
_cell_measurement_temperature 100.00(10)
_cell_measurement_theta_max 51.0780
_cell_measurement_theta_min 3.6980
_cell_volume 1054.65(3)
_computing_cell_refinement 'CrysAlisPro 1.171.40.67a (Rigaku OD, 2019)'
_computing_data_collection 'CrysAlisPro 1.171.40.67a (Rigaku OD, 2019)'
_computing_data_reduction 'CrysAlisPro 1.171.40.67a (Rigaku OD, 2019)'
_computing_molecular_graphics 'Olex2 1.3 (Dolomanov et al., 2009)'
_computing_publication_material 'Olex2 1.3 (Dolomanov et al., 2009)'
_computing_structure_refinement 'SHELXL 2018/3 (Sheldrick, 2015)'
_computing_structure_solution 'SHELXT 2018/2 (Sheldrick, 2018)'
_diffrn_ambient_environment N~2~
_diffrn_ambient_temperature 100.00(10)
_diffrn_detector 'Hybrid Pixel Array Detector'
_diffrn_detector_area_resol_mean 10.0000
_diffrn_detector_type HyPix
_diffrn_measured_fraction_theta_full 0.992
_diffrn_measured_fraction_theta_max 0.986
_diffrn_measurement_details
;
List of Runs (angles in degrees, time in seconds):

  # Type    Start    End  Width  t~exp~   \w     \q     \k     \f   Frames
#--------------------------------------------------------------------------
  1  \w    -36.00 -11.00   0.50   10.00    --    0.47 -19.00 -60.00   50
  2  \w      1.00  33.00   0.50   10.00    --    0.47 -99.00-120.00   64
  3  \w     -6.00  36.00   0.50   15.00    --   55.35 -57.00  60.00   84
  4  \w      4.00  30.00   0.50   15.00    --   55.35 -57.00  90.00   52
  5  \w    -17.00  10.00   0.50   15.00    --   55.35 -37.00 150.00   54
  6  \w    101.00 128.00   0.50   15.00    --   55.35  77.00 -30.00   54
  7  \w    -13.00  13.00   0.50   15.00    --  -54.42  57.00 150.00   52
  8  \w    -62.00 -28.00   0.50   15.00    --  -54.42  57.00 150.00   68
  9  \w    -94.00 -36.00   0.50   15.00    --  -54.42 114.00 134.00  116
 10  \w   -121.00 -42.00   0.50   15.00    --  -54.42 -14.00-163.00  158
;
_diffrn_measurement_device 'four-circle diffractometer'
_diffrn_measurement_device_type 'XtaLAB Synergy, Dualflex, HyPix'
_diffrn_measurement_method '\w scans'
_diffrn_orient_matrix_type 'CrysAlisPro convention (1999,Acta A55,543-557)'
_diffrn_orient_matrix_UB_11 0.0021631000
_diffrn_orient_matrix_UB_12 -0.0025519000
_diffrn_orient_matrix_UB_13 0.0388035000
_diffrn_orient_matrix_UB_21 0.1270549000
_diffrn_orient_matrix_UB_22 0.0120872000
_diffrn_orient_matrix_UB_23 -0.0003821000
_diffrn_orient_matrix_UB_31 -0.0231269000
_diffrn_orient_matrix_UB_32 0.0663137000
_diffrn_orient_matrix_UB_33 0.0015620000
_diffrn_radiation_monochromator mirror
_diffrn_radiation_probe x-ray
_diffrn_radiation_type 'Mo K\a'
_diffrn_radiation_wavelength 0.71073
_diffrn_reflns_av_R_equivalents 0.0224
_diffrn_reflns_av_unetI/netI 0.0326
_diffrn_reflns_Laue_measured_fraction_full 0.992
_diffrn_reflns_Laue_measured_fraction_max 0.986
_diffrn_reflns_limit_h_max 12
_diffrn_reflns_limit_h_min -7
_diffrn_reflns_limit_k_max 23
_diffrn_reflns_limit_k_min -13
_diffrn_reflns_limit_l_max 34
_diffrn_reflns_limit_l_min -40
_diffrn_reflns_number 24292
_diffrn_reflns_point_group_measured_fraction_full 0.992
_diffrn_reflns_point_group_measured_fraction_max 0.920
_diffrn_reflns_theta_full 25.242
_diffrn_reflns_theta_max 51.205
_diffrn_reflns_theta_min 2.954
_diffrn_source 'micro-focus sealed X-ray tube'
_diffrn_source_type 'PhotonJet (Mo) X-ray Source'
_exptl_absorpt_coefficient_mu 0.125
_exptl_absorpt_correction_T_max 1.00000
_exptl_absorpt_correction_T_min 0.79994
_exptl_absorpt_correction_type multi-scan
_exptl_absorpt_process_details
;
CrysAlisPro 1.171.40.67a (Rigaku Oxford Diffraction, 2019)
Empirical absorption correction using spherical harmonics,
 implemented in SCALE3 ABSPACK scaling algorithm.
;
_exptl_crystal_colour colourless
_exptl_crystal_colour_primary colourless
_exptl_crystal_density_diffrn 1.506
_exptl_crystal_description block
_exptl_crystal_F_000 496
_exptl_crystal_size_max 0.383
_exptl_crystal_size_mid 0.354
_exptl_crystal_size_min 0.144
_refine_diff_density_max 0.398
_refine_diff_density_min -0.236
_refine_diff_density_rms 0.055
_refine_ls_abs_structure_details
;
 Flack x determined using 3240 quotients [(I+)-(I-)]/[(I+)+(I-)]
 (Parsons, Flack and Wagner, Acta Cryst. B69 (2013) 249-259).
;
_refine_ls_abs_structure_Flack -0.02(19)
_refine_ls_extinction_method none
_refine_ls_goodness_of_fit_ref 1.044
_refine_ls_hydrogen_treatment constr
_refine_ls_matrix_type full
_refine_ls_number_parameters 156
_refine_ls_number_reflns 10696
_refine_ls_number_restraints 0
_refine_ls_restrained_S_all 1.044
_refine_ls_R_factor_all 0.0478
_refine_ls_R_factor_gt 0.0378
_refine_ls_shift/su_max 0.003
_refine_ls_shift/su_mean 0.000
_refine_ls_structure_factor_coef Fsqd
_refine_ls_weighting_details 'w=1/[\s^2^(Fo^2^)+(0.0581P)^2^] where P=(Fo^2^+2Fc^2^)/3'
_refine_ls_weighting_scheme calc
_refine_ls_wR_factor_gt 0.0985
_refine_ls_wR_factor_ref 0.1032
_reflns_Friedel_coverage 0.680
_reflns_Friedel_fraction_full 0.992
_reflns_Friedel_fraction_max 0.837
_reflns_number_gt 9009
_reflns_number_total 10696
_reflns_threshold_expression 'I > 2\s(I)'
_cod_data_source_file c9cc09896h2.cif
_cod_data_source_block cmpd3
_cod_depositor_comments 'Adding full bibliography for 7126005--7126007.cif.'
_cod_database_code 7126006
_shelx_shelxl_version_number 2018/3
_chemical_oxdiff_formula 'C11 H10 N O'
_shelx_space_group_comment
;
The symmetry employed for this shelxl refinement is uniquely defined
by the following loop, which should always be used as a source of
symmetry information in preference to the above space-group names.
They are only intended as comments.
;
_reflns_odcompleteness_completeness 99.69
_reflns_odcompleteness_iscentric 1
_reflns_odcompleteness_theta 49.99
_olex2_refinement_description
;
1. Fixed Uiso
 At 1.2 times of:
  All C(H) groups
 At 1.5 times of:
  All C(H,H,H) groups
2.a Aromatic/amide H refined with riding coordinates:
 C5(H5), C6(H6), C3(H3)
2.b Idealised Me refined as rotating group:
 C8(H8A,H8B,H8C), C9(H9A,H9B,H9C)
;
_olex2_submission_special_instructions 'No special instructions were received'
_oxdiff_exptl_absorpt_empirical_details
;
Empirical correction (ABSPACK) includes:
- Absorption correction using spherical harmonics
- Frame scaling
;
_oxdiff_exptl_absorpt_empirical_full_max 1.318
_oxdiff_exptl_absorpt_empirical_full_min 0.692

loop_
_space_group_symop_operation_xyz
'x, y, z'
'-x+1/2, -y, z+1/2'
'-x, y+1/2, -z+1/2'
'x+1/2, -y+1/2, -z'

loop_
_atom_site_label
_atom_site_type_symbol
_atom_site_fract_x
_atom_site_fract_y
_atom_site_fract_z
_atom_site_U_iso_or_equiv
_atom_site_adp_type
_atom_site_occupancy
_atom_site_site_symmetry_order
_atom_site_calc_flag
_atom_site_refinement_flags_posn
_atom_site_refinement_flags_adp
_atom_site_refinement_flags_occupancy
_atom_site_disorder_assembly
_atom_site_disorder_group
O1 O 0.25888(9) 0.40789(4) 0.60723(3) 0.01559(8) Uani 1 1 d . . . . .
O4 O 0.77958(11) 0.91152(5) 0.69661(4) 0.02250(10) Uani 1 1 d . . . . .
O3 O 0.08937(10) 0.76067(5) 0.55668(3) 0.01967(9) Uani 1 1 d . . . . .
O5 O 1.04566(10) 0.77575(6) 0.73647(3) 0.02282(10) Uani 1 1 d . . . . .
O2 O 0.13361(14) 0.57519(5) 0.50633(4) 0.02725(14) Uani 1 1 d . . . . .
N2 N 0.18354(10) 0.65487(5) 0.55302(3) 0.01492(8) Uani 1 1 d . . . . .
N3 N 0.85386(10) 0.80226(5) 0.70543(3) 0.01620(8) Uani 1 1 d . . . . .
N1 N 0.34422(10) 0.28132(5) 0.62497(3) 0.01502(8) Uani 1 1 d . . . . .
C5 C 0.76281(11) 0.57399(6) 0.69849(4) 0.01525(9) Uani 1 1 d . . . . .
H5 H 0.901232 0.557631 0.728233 0.018 Uiso 1 1 calc R U . . .
C6 C 0.61629(12) 0.47501(6) 0.67525(4) 0.01524(9) Uani 1 1 d . . . . .
H6 H 0.650631 0.390631 0.690684 0.018 Uiso 1 1 calc R U . . .
C4 C 0.70555(11) 0.69790(5) 0.67787(3) 0.01328(8) Uani 1 1 d . . . . .
C1 C 0.41732(10) 0.49835(5) 0.62904(3) 0.01239(8) Uani 1 1 d . . . . .
C3 C 0.51276(11) 0.72507(5) 0.63182(3) 0.01292(8) Uani 1 1 d . . . . .
H3 H 0.476252 0.810128 0.618182 0.015 Uiso 1 1 calc R U . . .
C2 C 0.37443(10) 0.62432(5) 0.60618(3) 0.01203(7) Uani 1 1 d . . . . .
C7 C 0.18982(11) 0.19900(5) 0.60213(3) 0.01384(8) Uani 1 1 d . . . . .
C8 C -0.04774(14) 0.22627(7) 0.56587(5) 0.02222(13) Uani 1 1 d . . . . .
H8A H -0.174427 0.236563 0.603203 0.033 Uiso 1 1 calc R U . . .
H8B H -0.090755 0.155529 0.533429 0.033 Uiso 1 1 calc R U . . .
H8C H -0.034211 0.304660 0.537144 0.033 Uiso 1 1 calc R U . . .
C9 C 0.26203(15) 0.06326(6) 0.61271(4) 0.02025(11) Uani 1 1 d . . . . .
H9A H 0.283392 0.022605 0.564856 0.030 Uiso 1 1 calc R U . . .
H9B H 0.134619 0.018728 0.640177 0.030 Uiso 1 1 calc R U . . .
H9C H 0.415444 0.059422 0.640044 0.030 Uiso 1 1 calc R U . . .

loop_
_atom_site_aniso_label
_atom_site_aniso_U_11
_atom_site_aniso_U_22
_atom_site_aniso_U_33
_atom_site_aniso_U_23
_atom_site_aniso_U_13
_atom_site_aniso_U_12
O1 0.01465(16) 0.00976(13) 0.0224(2) 0.00108(13) -0.00552(16) -0.00090(11)
O4 0.0219(2) 0.01598(18) 0.0296(3) -0.00505(17) -0.0010(2) -0.00417(16)
O3 0.01840(19) 0.01865(18) 0.0220(2) 0.00416(16) -0.00213(17) 0.00560(15)
O5 0.01599(19) 0.0291(3) 0.0233(2) -0.0044(2) -0.00591(17) -0.00519(17)
O2 0.0393(3) 0.01662(19) 0.0259(3) 0.00048(18) -0.0195(2) -0.0039(2)
N2 0.01458(17) 0.01406(17) 0.01612(19) 0.00341(15) -0.00453(15) -0.00176(14)
N3 0.01454(18) 0.01847(19) 0.01559(19) -0.00367(17) 0.00032(16) -0.00456(15)
N1 0.01495(18) 0.01021(15) 0.0199(2) 0.00188(14) -0.00163(16) -0.00007(12)
C5 0.0139(2) 0.0171(2) 0.0147(2) 0.00081(17) -0.00345(17) -0.00082(16)
C6 0.0142(2) 0.01419(19) 0.0173(2) 0.00225(17) -0.00444(18) 0.00011(15)
C4 0.01234(18) 0.01448(18) 0.01301(19) -0.00117(15) -0.00094(16) -0.00257(14)
C1 0.01167(18) 0.01134(17) 0.01418(19) 0.00064(15) -0.00217(15) -0.00058(13)
C3 0.01287(18) 0.01202(17) 0.01386(19) 0.00007(15) -0.00090(15) -0.00154(14)
C2 0.01194(17) 0.01161(16) 0.01253(18) 0.00083(15) -0.00217(15) -0.00058(13)
C7 0.01520(19) 0.01167(17) 0.0147(2) -0.00056(15) 0.00203(17) -0.00098(14)
C8 0.0189(3) 0.0184(2) 0.0294(3) -0.0040(2) -0.0066(2) -0.0012(2)
C9 0.0249(3) 0.01139(19) 0.0245(3) 0.00097(19) 0.0039(2) -0.00011(18)

loop_
_atom_type_symbol
_atom_type_description
_atom_type_scat_dispersion_real
_atom_type_scat_dispersion_imag
_atom_type_scat_source
C C 0.0033 0.0016 'International Tables Vol C Tables 4.2.6.8 and 6.1.1.4'
H H 0.0000 0.0000 'International Tables Vol C Tables 4.2.6.8 and 6.1.1.4'
N N 0.0061 0.0033 'International Tables Vol C Tables 4.2.6.8 and 6.1.1.4'
O O 0.0106 0.0060 'International Tables Vol C Tables 4.2.6.8 and 6.1.1.4'

loop_
_exptl_crystal_face_index_h
_exptl_crystal_face_index_k
_exptl_crystal_face_index_l
_exptl_crystal_face_perp_dist
0 0 26 0.0324
0 15 5 0.1756
1 1 -26 0.1062
3 0 24 0.0450
2 11 -16 0.1265
8 1 0 0.2003
-6 0 -15 0.1012
0 -10 -19 0.1095
-1 9 -20 0.1034

loop_
_geom_angle_atom_site_label_1
_geom_angle_atom_site_label_2
_geom_angle_atom_site_label_3
_geom_angle
_geom_angle_site_symmetry_1
_geom_angle_site_symmetry_3
_geom_angle_publ_flag
C1 O1 N1 111.93(4) . . ?
O3 N2 C2 117.64(5) . . ?
O2 N2 O3 124.22(6) . . ?
O2 N2 C2 118.09(5) . . ?
O4 N3 C4 118.26(6) . . ?
O5 N3 O4 123.85(6) . . ?
O5 N3 C4 117.90(6) . . ?
C7 N1 O1 109.52(5) . . ?
C6 C5 H5 120.3 . . ?
C6 C5 C4 119.37(5) . . ?
C4 C5 H5 120.3 . . ?
C5 C6 H6 119.8 . . ?
C5 C6 C1 120.42(5) . . ?
C1 C6 H6 119.8 . . ?
C5 C4 N3 119.06(5) . . ?
C3 C4 N3 118.87(5) . . ?
C3 C4 C5 122.08(5) . . ?
O1 C1 C6 123.82(5) . . ?
O1 C1 C2 117.89(5) . . ?
C6 C1 C2 118.24(5) . . ?
C4 C3 H3 121.1 . . ?
C4 C3 C2 117.88(5) . . ?
C2 C3 H3 121.1 . . ?
C1 C2 N2 121.49(5) . . ?
C3 C2 N2 116.66(5) . . ?
C3 C2 C1 121.83(5) . . ?
N1 C7 C8 126.40(6) . . ?
N1 C7 C9 115.33(6) . . ?
C8 C7 C9 118.26(6) . . ?
C7 C8 H8A 109.5 . . ?
C7 C8 H8B 109.5 . . ?
C7 C8 H8C 109.5 . . ?
H8A C8 H8B 109.5 . . ?
H8A C8 H8C 109.5 . . ?
H8B C8 H8C 109.5 . . ?
C7 C9 H9A 109.5 . . ?
C7 C9 H9B 109.5 . . ?
C7 C9 H9C 109.5 . . ?
H9A C9 H9B 109.5 . . ?
H9A C9 H9C 109.5 . . ?
H9B C9 H9C 109.5 . . ?

loop_
_geom_bond_atom_site_label_1
_geom_bond_atom_site_label_2
_geom_bond_distance
_geom_bond_site_symmetry_2
_geom_bond_publ_flag
O1 N1 1.4480(6) . ?
O1 C1 1.3494(7) . ?
O4 N3 1.2299(8) . ?
O3 N2 1.2288(7) . ?
O5 N3 1.2281(8) . ?
O2 N2 1.2265(8) . ?
N2 C2 1.4643(7) . ?
N3 C4 1.4565(8) . ?
N1 C7 1.2816(8) . ?
C5 H5 0.9500 . ?
C5 C6 1.3825(8) . ?
C5 C4 1.3924(8) . ?
C6 H6 0.9500 . ?
C6 C1 1.4022(8) . ?
C4 C3 1.3819(8) . ?
C1 C2 1.4088(8) . ?
C3 H3 0.9500 . ?
C3 C2 1.3853(8) . ?
C7 C8 1.4908(10) . ?
C7 C9 1.4942(8) . ?
C8 H8A 0.9800 . ?
C8 H8B 0.9800 . ?
C8 H8C 0.9800 . ?
C9 H9A 0.9800 . ?
C9 H9B 0.9800 . ?
C9 H9C 0.9800 . ?

loop_
_geom_torsion_atom_site_label_1
_geom_torsion_atom_site_label_2
_geom_torsion_atom_site_label_3
_geom_torsion_atom_site_label_4
_geom_torsion
_geom_torsion_site_symmetry_1
_geom_torsion_site_symmetry_2
_geom_torsion_site_symmetry_3
_geom_torsion_site_symmetry_4
_geom_torsion_publ_flag
O1 N1 C7 C8 -2.65(10) . . . . ?
O1 N1 C7 C9 176.40(5) . . . . ?
O1 C1 C2 N2 -7.68(9) . . . . ?
O1 C1 C2 C3 173.39(6) . . . . ?
O4 N3 C4 C5 -168.59(6) . . . . ?
O4 N3 C4 C3 11.64(9) . . . . ?
O3 N2 C2 C1 151.43(6) . . . . ?
O3 N2 C2 C3 -29.59(8) . . . . ?
O5 N3 C4 C5 11.08(9) . . . . ?
O5 N3 C4 C3 -168.68(6) . . . . ?
O2 N2 C2 C1 -30.95(9) . . . . ?
O2 N2 C2 C3 148.04(7) . . . . ?
N3 C4 C3 C2 179.90(5) . . . . ?
N1 O1 C1 C6 -11.31(9) . . . . ?
N1 O1 C1 C2 171.18(5) . . . . ?
C5 C6 C1 O1 -176.37(6) . . . . ?
C5 C6 C1 C2 1.12(10) . . . . ?
C5 C4 C3 C2 0.14(9) . . . . ?
C6 C5 C4 N3 177.08(6) . . . . ?
C6 C5 C4 C3 -3.16(10) . . . . ?
C6 C1 C2 N2 174.67(6) . . . . ?
C6 C1 C2 C3 -4.26(9) . . . . ?
C4 C5 C6 C1 2.46(10) . . . . ?
C4 C3 C2 N2 -175.36(6) . . . . ?
C4 C3 C2 C1 3.62(9) . . . . ?
C1 O1 N1 C7 -178.94(6) . . . . ?

loop_
_exptl_oxdiff_crystal_face_indexfrac_h
_exptl_oxdiff_crystal_face_indexfrac_k
_exptl_oxdiff_crystal_face_indexfrac_l
_exptl_oxdiff_crystal_face_x
_exptl_oxdiff_crystal_face_y
_exptl_oxdiff_crystal_face_z
-0.0780 -0.4994 25.7328 0.9996 -0.0258 0.0089
0.2410 14.5359 4.9967 0.1573 0.2044 0.9662
0.8721 0.7903 -25.5477 -0.9915 0.1301 -0.0077
3.0799 0.0490 23.6251 0.9233 0.3829 -0.0311
2.0531 10.8571 -16.1503 -0.6500 0.3983 0.6473
7.7044 1.4585 0.3287 0.0257 0.9964 -0.0809
-6.2301 -0.3336 -15.2794 -0.6055 -0.7898 0.0981
0.4108 -9.7101 -19.4083 -0.7274 -0.0578 -0.6837
-1.3983 8.7685 -20.2334 -0.8105 -0.0639 0.5822
